data_4346396
loop_
_publ_author_name
'Adams, Jeramie J.'
'Arulsamy, Navamoney'
'Sullivan, B. Patrick'
'Roddick, Dean M.'
'Neuberger, Amelia'
'Schmehl, Russell H.'

_publ_section_title
;
 Homoleptic Tris-Diphosphine Re(I) and Re(II) Complexes and Re(II)
 Photophysics and Photochemistry.
;
_journal_issue 23
_journal_name_full 'Inorganic chemistry'
_journal_page_first 11136
_journal_page_last 11149
_journal_paper_doi 10.1021/acs.inorgchem.5b01395
_journal_volume 54
_journal_year 2015
_chemical_formula_moiety 'C30 H48 P6 Re, C6 H5 Cl, 2(F6 Sb)'
_chemical_formula_sum 'C36 H53 Cl F12 P6 Re Sb2'
_chemical_formula_weight 1364.75
_space_group_IT_number 4
_space_group_name_Hall 'P 2yb'
_space_group_name_H-M_alt 'P 1 21 1'
_symmetry_cell_setting monoclinic
_symmetry_space_group_name_Hall 'P 2yb'
_symmetry_space_group_name_H-M 'P 1 21 1'
_atom_sites_solution_hydrogens geom
_atom_sites_solution_primary direct
_atom_sites_solution_secondary difmap
_audit_creation_method SHELXL-97
_cell_angle_alpha 90.00
_cell_angle_beta 104.330(2)
_cell_angle_gamma 90.00
_cell_formula_units_Z 4
_cell_length_a 13.4084(4)
_cell_length_b 21.1279(6)
_cell_length_c 17.1012(6)
_cell_measurement_temperature 150(2)
_cell_measurement_theta_max 31.46
_cell_measurement_theta_min 1.74
_cell_volume 4693.9(3)
_computing_cell_refinement 'Bruker SAINT'
_computing_data_collection 'Bruker APEX2'
_computing_data_reduction 'Bruker SAINT'
_computing_molecular_graphics 'Bruker SHELXTL'
_computing_publication_material 'Bruker SHELXTL'
_computing_structure_refinement 'SHELXL-97 (Sheldrick, 2008)'
_computing_structure_solution 'SHELXS-97 (Sheldrick, 2008)'
_diffrn_ambient_temperature 150(2)
_diffrn_measured_fraction_theta_full 0.998
_diffrn_measured_fraction_theta_max 0.998
_diffrn_measurement_device_type 'Bruker APEX-II CCD'
_diffrn_measurement_method '\f and \w scans'
_diffrn_radiation_monochromator graphite
_diffrn_radiation_source 'fine-focus sealed tube'
_diffrn_radiation_type MoK\a
_diffrn_radiation_wavelength 0.71073
_diffrn_reflns_av_R_equivalents 0.0464
_diffrn_reflns_av_sigmaI/netI 0.0803
_diffrn_reflns_limit_h_max 19
_diffrn_reflns_limit_h_min -19
_diffrn_reflns_limit_k_max 31
_diffrn_reflns_limit_k_min -28
_diffrn_reflns_limit_l_max 25
_diffrn_reflns_limit_l_min -19
_diffrn_reflns_number 79511
_diffrn_reflns_theta_full 31.46
_diffrn_reflns_theta_max 31.46
_diffrn_reflns_theta_min 1.74
_exptl_absorpt_coefficient_mu 4.051
_exptl_absorpt_correction_T_max 0.7069
_exptl_absorpt_correction_T_min 0.3791
_exptl_absorpt_correction_type multi-scan
_exptl_absorpt_process_details 'SADABS (Bruker AXS Inc., 2008)'
_exptl_crystal_colour red
_exptl_crystal_density_diffrn 1.931
_exptl_crystal_density_method 'not measured'
_exptl_crystal_description rectangular_plate
_exptl_crystal_F_000 2644
_exptl_crystal_size_max 0.30
_exptl_crystal_size_mid 0.26
_exptl_crystal_size_min 0.09
_refine_diff_density_max 2.035
_refine_diff_density_min -0.891
_refine_diff_density_rms 0.142
_refine_ls_abs_structure_details 'Flack H D (1983), Acta Cryst. A39, 876-881'
_refine_ls_abs_structure_Flack -0.003(3)
_refine_ls_extinction_method none
_refine_ls_goodness_of_fit_ref 0.985
_refine_ls_hydrogen_treatment constr
_refine_ls_matrix_type full
_refine_ls_number_parameters 1045
_refine_ls_number_reflns 29384
_refine_ls_number_restraints 16
_refine_ls_restrained_S_all 0.985
_refine_ls_R_factor_all 0.0522
_refine_ls_R_factor_gt 0.0387
_refine_ls_shift/su_max 0.002
_refine_ls_shift/su_mean 0.000
_refine_ls_structure_factor_coef Fsqd
_refine_ls_weighting_details 'calc w=1/[\s^2^(Fo^2^)+(0.0005P)^2^+0.0000P] where P=(Fo^2^+2Fc^2^)/3'
_refine_ls_weighting_scheme calc
_refine_ls_wR_factor_gt 0.0706
_refine_ls_wR_factor_ref 0.0747
_reflns_number_gt 24820
_reflns_number_total 29384
_reflns_threshold_expression >2sigma(I)
_cod_data_source_file ic5b01395_si_002.cif
_cod_data_source_block 14
_cod_depositor_comments
;
The following automatic conversions were performed:

data item '_symmetry_cell_setting' value 'Monoclinic' was changed to
'monoclinic' in accordance with the
/home/saulius/struct/COD-crude-data/automatic-downloads/DataCite-retrospective/ACS/depositions/lib/dictionaries/cif_core.dic
dictionary named 'cif_core.dic' version 2.4.2 last updated on
2011-04-26.

Automatic conversion script
Id: cif_fix_values 6909 2019-04-08 15:41:33Z antanas 
;
_cod_original_sg_symbol_Hall '-P 2 yb'
_cod_original_sg_symbol_H-M P2(1)
_cod_database_code 4346396

loop_
_symmetry_equiv_pos_as_xyz
'x, y, z'
'-x, y+1/2, -z'

loop_
_atom_site_label
_atom_site_type_symbol
_atom_site_fract_x
_atom_site_fract_y
_atom_site_fract_z
_atom_site_U_iso_or_equiv
_atom_site_adp_type
_atom_site_occupancy
_atom_site_symmetry_multiplicity
_atom_site_calc_flag
_atom_site_refinement_flags
Re1 Re 0.644075(12) 0.233147(8) 0.292531(11) 0.01907(4) Uani 1 1 d .
P1 P 0.82065(8) 0.26899(6) 0.33943(7) 0.0216(2) Uani 1 1 d .
P2 P 0.71830(9) 0.13635(6) 0.35955(8) 0.0222(2) Uani 1 1 d .
P3 P 0.59591(9) 0.27956(6) 0.40778(8) 0.0249(3) Uani 1 1 d .
P4 P 0.46991(9) 0.19289(6) 0.26488(8) 0.0222(2) Uani 1 1 d .
P5 P 0.58728(10) 0.32687(6) 0.21264(8) 0.0257(3) Uani 1 1 d .
P6 P 0.66773(9) 0.19483(6) 0.16484(8) 0.0234(2) Uani 1 1 d .
C1 C 0.8951(4) 0.2945(3) 0.2689(3) 0.0336(12) Uani 1 1 d .
H1A H 0.8482 0.3065 0.2175 0.050 Uiso 1 1 calc R
H1B H 0.9395 0.2598 0.2600 0.050 Uiso 1 1 calc R
H1C H 0.9378 0.3310 0.2915 0.050 Uiso 1 1 calc R
C2 C 0.8501(4) 0.3333(3) 0.4123(3) 0.0310(11) Uani 1 1 d .
H2A H 0.9241 0.3422 0.4252 0.047 Uiso 1 1 calc R
H2B H 0.8303 0.3211 0.4616 0.047 Uiso 1 1 calc R
H2C H 0.8119 0.3713 0.3894 0.047 Uiso 1 1 calc R
C3 C 0.9009(3) 0.2058(2) 0.3955(3) 0.0233(9) Uani 1 1 d .
C4 C 1.0062(4) 0.2145(3) 0.4286(3) 0.0292(11) Uani 1 1 d .
H4A H 1.0366 0.2546 0.4248 0.035 Uiso 1 1 calc R
C5 C 1.0664(4) 0.1649(3) 0.4668(3) 0.0331(12) Uani 1 1 d .
H5A H 1.1377 0.1713 0.4902 0.040 Uiso 1 1 calc R
C6 C 1.0228(4) 0.1059(3) 0.4711(3) 0.0308(11) Uani 1 1 d .
H6A H 1.0645 0.0715 0.4956 0.037 Uiso 1 1 calc R
C7 C 0.9176(4) 0.0973(3) 0.4394(3) 0.0301(11) Uani 1 1 d .
H7A H 0.8875 0.0572 0.4437 0.036 Uiso 1 1 calc R
C8 C 0.8561(3) 0.1469(2) 0.4016(3) 0.0213(9) Uani 1 1 d .
C9 C 0.7180(4) 0.0638(3) 0.3008(3) 0.0316(11) Uani 1 1 d .
H9A H 0.7506 0.0295 0.3368 0.047 Uiso 1 1 calc R
H9B H 0.7564 0.0709 0.2597 0.047 Uiso 1 1 calc R
H9C H 0.6469 0.0520 0.2745 0.047 Uiso 1 1 calc R
C10 C 0.6760(4) 0.1046(3) 0.4464(3) 0.0327(11) Uani 1 1 d .
H10A H 0.7140 0.0657 0.4654 0.049 Uiso 1 1 calc R
H10B H 0.6022 0.0954 0.4301 0.049 Uiso 1 1 calc R
H10C H 0.6894 0.1360 0.4900 0.049 Uiso 1 1 calc R
C11 C 0.5977(4) 0.3659(3) 0.4206(4) 0.0353(12) Uani 1 1 d .
H11A H 0.5763 0.3766 0.4698 0.053 Uiso 1 1 calc R
H11B H 0.5503 0.3854 0.3739 0.053 Uiso 1 1 calc R
H11C H 0.6675 0.3818 0.4250 0.053 Uiso 1 1 calc R
C12 C 0.6603(4) 0.2563(3) 0.5117(3) 0.0400(14) Uani 1 1 d .
H12A H 0.6306 0.2800 0.5497 0.060 Uiso 1 1 calc R
H12B H 0.7340 0.2656 0.5221 0.060 Uiso 1 1 calc R
H12C H 0.6506 0.2108 0.5186 0.060 Uiso 1 1 calc R
C13 C 0.4601(3) 0.2638(3) 0.4010(3) 0.0268(9) Uani 1 1 d .
C14 C 0.4114(4) 0.2883(3) 0.4574(4) 0.0336(12) Uani 1 1 d .
H14A H 0.4500 0.3109 0.5029 0.040 Uiso 1 1 calc R
C15 C 0.3061(4) 0.2796(3) 0.4469(3) 0.0362(13) Uani 1 1 d .
H15A H 0.2723 0.2977 0.4843 0.043 Uiso 1 1 calc R
C16 C 0.2504(4) 0.2447(3) 0.3822(4) 0.0382(14) Uani 1 1 d .
H16A H 0.1784 0.2391 0.3750 0.046 Uiso 1 1 calc R
C17 C 0.2998(4) 0.2179(3) 0.3279(3) 0.0306(11) Uani 1 1 d .
H17A H 0.2618 0.1928 0.2846 0.037 Uiso 1 1 calc R
C18 C 0.4049(3) 0.2276(3) 0.3364(3) 0.0260(10) Uani 1 1 d .
C19 C 0.4468(4) 0.1084(3) 0.2756(3) 0.0310(11) Uani 1 1 d .
H19A H 0.3726 0.1004 0.2622 0.046 Uiso 1 1 calc R
H19B H 0.4773 0.0953 0.3313 0.046 Uiso 1 1 calc R
H19C H 0.4783 0.0843 0.2389 0.046 Uiso 1 1 calc R
C20 C 0.3786(4) 0.2072(3) 0.1663(3) 0.0324(11) Uani 1 1 d .
H20A H 0.3472 0.1671 0.1442 0.049 Uiso 1 1 calc R
H20B H 0.4154 0.2258 0.1290 0.049 Uiso 1 1 calc R
H20C H 0.3247 0.2365 0.1733 0.049 Uiso 1 1 calc R
C21 C 0.6625(5) 0.3987(3) 0.2357(4) 0.0363(12) Uani 1 1 d .
H21A H 0.6302 0.4324 0.1986 0.055 Uiso 1 1 calc R
H21B H 0.7323 0.3910 0.2297 0.055 Uiso 1 1 calc R
H21C H 0.6658 0.4116 0.2913 0.055 Uiso 1 1 calc R
C22 C 0.4581(4) 0.3594(3) 0.2040(4) 0.0384(13) Uani 1 1 d .
H22A H 0.4336 0.3467 0.2511 0.058 Uiso 1 1 calc R
H22B H 0.4110 0.3433 0.1548 0.058 Uiso 1 1 calc R
H22C H 0.4608 0.4057 0.2014 0.058 Uiso 1 1 calc R
C23 C 0.5914(4) 0.3138(3) 0.1073(3) 0.0277(11) Uani 1 1 d .
C24 C 0.5620(4) 0.3605(3) 0.0485(4) 0.0389(13) Uani 1 1 d .
H24A H 0.5360 0.3998 0.0618 0.047 Uiso 1 1 calc R
C25 C 0.5709(5) 0.3495(3) -0.0295(4) 0.0463(16) Uani 1 1 d .
H25A H 0.5503 0.3811 -0.0697 0.056 Uiso 1 1 calc R
C26 C 0.6099(5) 0.2921(4) -0.0489(4) 0.0443(15) Uani 1 1 d .
H26A H 0.6154 0.2848 -0.1025 0.053 Uiso 1 1 calc R
C27 C 0.6401(4) 0.2465(3) 0.0079(3) 0.0365(13) Uani 1 1 d .
H27A H 0.6679 0.2079 -0.0059 0.044 Uiso 1 1 calc R
C28 C 0.6304(3) 0.2562(3) 0.0877(3) 0.0270(10) Uani 1 1 d .
C29 C 0.5888(4) 0.1289(3) 0.1163(3) 0.0310(11) Uani 1 1 d .
H29A H 0.6066 0.1185 0.0655 0.047 Uiso 1 1 calc R
H29B H 0.5159 0.1407 0.1051 0.047 Uiso 1 1 calc R
H29C H 0.6013 0.0919 0.1521 0.047 Uiso 1 1 calc R
C30 C 0.7944(4) 0.1694(3) 0.1540(4) 0.0372(13) Uani 1 1 d .
H30A H 0.8358 0.1544 0.2061 0.056 Uiso 1 1 calc R
H30B H 0.8292 0.2052 0.1357 0.056 Uiso 1 1 calc R
H30C H 0.7858 0.1351 0.1143 0.056 Uiso 1 1 calc R
Re2 Re 0.083759(13) 0.265793(9) 0.829426(11) 0.02149(4) Uani 1 1 d .
P7 P 0.05566(10) 0.21851(6) 0.95130(8) 0.0269(3) Uani 1 1 d .
P8 P 0.15505(10) 0.35033(6) 0.92250(8) 0.0259(3) Uani 1 1 d .
P9 P -0.09054(10) 0.30640(6) 0.79429(8) 0.0257(3) Uani 1 1 d .
P10 P 0.09682(9) 0.32847(6) 0.71349(8) 0.0230(2) Uani 1 1 d .
P11 P 0.02602(9) 0.17332(6) 0.74720(8) 0.0243(3) Uani 1 1 d .
P12 P 0.25171(9) 0.21976(6) 0.83455(8) 0.0264(3) Uani 1 1 d .
C31 C 0.1231(5) 0.1449(3) 0.9918(4) 0.0441(15) Uani 1 1 d .
H31A H 0.1029 0.1325 1.0409 0.066 Uiso 1 1 calc R
H31B H 0.1977 0.1519 1.0045 0.066 Uiso 1 1 calc R
H31C H 0.1046 0.1112 0.9514 0.066 Uiso 1 1 calc R
C32 C -0.0742(4) 0.1971(3) 0.9587(4) 0.0398(13) Uani 1 1 d .
H32A H -0.0706 0.1788 1.0120 0.060 Uiso 1 1 calc R
H32B H -0.1038 0.1661 0.9168 0.060 Uiso 1 1 calc R
H32C H -0.1176 0.2351 0.9514 0.060 Uiso 1 1 calc R
C33 C 0.0965(4) 0.2739(3) 1.0356(3) 0.0269(10) Uani 1 1 d .
C34 C 0.0862(4) 0.2590(3) 1.1129(3) 0.0378(13) Uani 1 1 d .
H34A H 0.0573 0.2195 1.1222 0.045 Uiso 1 1 calc R
C35 C 0.1176(5) 0.3012(4) 1.1758(3) 0.0433(15) Uani 1 1 d .
H35A H 0.1103 0.2903 1.2280 0.052 Uiso 1 1 calc R
C36 C 0.1588(5) 0.3580(4) 1.1638(4) 0.0452(16) Uani 1 1 d .
H36A H 0.1792 0.3871 1.2071 0.054 Uiso 1 1 calc R
C37 C 0.1712(5) 0.3733(3) 1.0872(4) 0.0433(14) Uani 1 1 d .
H37A H 0.2014 0.4126 1.0790 0.052 Uiso 1 1 calc R
C38 C 0.1396(4) 0.3316(3) 1.0230(3) 0.0329(12) Uani 1 1 d .
C39 C 0.1047(6) 0.4308(3) 0.9057(4) 0.0486(16) Uani 1 1 d .
H39A H 0.1426 0.4584 0.9490 0.073 Uiso 1 1 calc R
H39B H 0.0316 0.4309 0.9055 0.073 Uiso 1 1 calc R
H39C H 0.1130 0.4463 0.8537 0.073 Uiso 1 1 calc R
C40 C 0.2923(4) 0.3683(3) 0.9441(4) 0.0422(15) Uani 1 1 d .
H40A H 0.3081 0.4034 0.9826 0.063 Uiso 1 1 calc R
H40B H 0.3105 0.3801 0.8940 0.063 Uiso 1 1 calc R
H40C H 0.3319 0.3309 0.9674 0.063 Uiso 1 1 calc R
C41 C -0.1344(5) 0.3570(3) 0.8669(4) 0.0396(13) Uani 1 1 d .
H41A H -0.2061 0.3695 0.8441 0.059 Uiso 1 1 calc R
H41B H -0.0911 0.3949 0.8782 0.059 Uiso 1 1 calc R
H41C H -0.1295 0.3335 0.9171 0.059 Uiso 1 1 calc R
C42 C -0.2016(4) 0.2535(3) 0.7664(4) 0.0345(12) Uani 1 1 d .
H42A H -0.2651 0.2786 0.7544 0.052 Uiso 1 1 calc R
H42B H -0.2016 0.2247 0.8113 0.052 Uiso 1 1 calc R
H42C H -0.1978 0.2290 0.7186 0.052 Uiso 1 1 calc R
C43 C -0.1085(4) 0.3568(2) 0.7050(3) 0.0266(10) Uani 1 1 d .
C44 C -0.2016(4) 0.3867(3) 0.6735(4) 0.0372(13) Uani 1 1 d .
H44A H -0.2577 0.3796 0.6971 0.045 Uiso 1 1 calc R
C45 C -0.2139(4) 0.4271(3) 0.6072(4) 0.0373(13) Uani 1 1 d .
H45A H -0.2773 0.4486 0.5868 0.045 Uiso 1 1 calc R
C46 C -0.1332(4) 0.4356(3) 0.5717(3) 0.0345(12) Uani 1 1 d .
H46A H -0.1415 0.4626 0.5261 0.041 Uiso 1 1 calc R
C47 C -0.0405(4) 0.4053(3) 0.6018(3) 0.0309(11) Uani 1 1 d .
H47A H 0.0146 0.4115 0.5768 0.037 Uiso 1 1 calc R
C48 C -0.0274(4) 0.3657(2) 0.6684(3) 0.0241(9) Uani 1 1 d .
C49 C 0.1822(4) 0.3971(3) 0.7265(3) 0.0322(11) Uani 1 1 d .
H49A H 0.1781 0.4167 0.6738 0.048 Uiso 1 1 calc R
H49B H 0.2531 0.3836 0.7503 0.048 Uiso 1 1 calc R
H49C H 0.1612 0.4279 0.7622 0.048 Uiso 1 1 calc R
C50 C 0.1306(4) 0.2906(3) 0.6276(3) 0.0331(12) Uani 1 1 d .
H50A H 0.1326 0.3225 0.5864 0.050 Uiso 1 1 calc R
H50B H 0.0790 0.2584 0.6047 0.050 Uiso 1 1 calc R
H50C H 0.1984 0.2706 0.6455 0.050 Uiso 1 1 calc R
C51 C -0.0561(4) 0.1833(3) 0.6445(3) 0.0308(11) Uani 1 1 d .
H51A H -0.0728 0.1417 0.6194 0.046 Uiso 1 1 calc R
H51B H -0.0196 0.2085 0.6124 0.046 Uiso 1 1 calc R
H51C H -0.1198 0.2050 0.6471 0.046 Uiso 1 1 calc R
C52 C -0.0433(5) 0.1105(3) 0.7840(3) 0.0365(12) Uani 1 1 d .
H52A H -0.0607 0.0770 0.7432 0.055 Uiso 1 1 calc R
H52B H -0.1066 0.1276 0.7945 0.055 Uiso 1 1 calc R
H52C H 0.0001 0.0930 0.8340 0.055 Uiso 1 1 calc R
C53 C 0.1369(4) 0.1301(2) 0.7300(3) 0.0263(10) Uani 1 1 d .
C54 C 0.1250(4) 0.0779(3) 0.6796(3) 0.0339(12) Uani 1 1 d .
H54A H 0.0578 0.0635 0.6537 0.041 Uiso 1 1 calc R
C55 C 0.2100(4) 0.0463(3) 0.6668(4) 0.0362(13) Uani 1 1 d .
H55A H 0.2006 0.0105 0.6322 0.043 Uiso 1 1 calc R
C56 C 0.3072(4) 0.0662(3) 0.7034(4) 0.0406(14) Uani 1 1 d .
H56A H 0.3651 0.0448 0.6935 0.049 Uiso 1 1 calc R
C57 C 0.3213(4) 0.1181(3) 0.7555(4) 0.0349(12) Uani 1 1 d .
H57A H 0.3889 0.1310 0.7826 0.042 Uiso 1 1 calc R
C58 C 0.2362(4) 0.1511(3) 0.7678(3) 0.0285(11) Uani 1 1 d .
C59 C 0.3487(4) 0.2651(3) 0.8006(3) 0.0299(10) Uani 1 1 d .
H59A H 0.4112 0.2396 0.8069 0.045 Uiso 1 1 calc R
H59B H 0.3649 0.3037 0.8331 0.045 Uiso 1 1 calc R
H59C H 0.3222 0.2765 0.7437 0.045 Uiso 1 1 calc R
C60 C 0.3356(5) 0.1899(3) 0.9304(4) 0.0429(14) Uani 1 1 d .
H60A H 0.3996 0.1733 0.9204 0.064 Uiso 1 1 calc R
H60B H 0.3000 0.1561 0.9518 0.064 Uiso 1 1 calc R
H60C H 0.3516 0.2245 0.9696 0.064 Uiso 1 1 calc R
Sb1 Sb 0.87454(3) 0.945721(16) 0.59105(2) 0.02822(7) Uani 1 1 d .
F1 F 0.7509(3) 0.9258(2) 0.6166(3) 0.0679(13) Uani 1 1 d .
F2 F 0.8087(3) 0.9531(2) 0.4814(2) 0.0584(11) Uani 1 1 d .
F3 F 0.9991(3) 0.96586(17) 0.5656(2) 0.0443(8) Uani 1 1 d .
F4 F 0.9469(4) 0.9378(2) 0.6979(2) 0.0666(12) Uani 1 1 d .
F5 F 0.8995(3) 0.86016(16) 0.5737(3) 0.0522(10) Uani 1 1 d .
F6 F 0.8538(3) 1.03202(17) 0.6055(2) 0.0491(9) Uani 1 1 d .
Sb2 Sb 0.49500(2) 0.403203(17) 0.69697(2) 0.02696(7) Uani 1 1 d .
F7 F 0.6093(3) 0.4540(2) 0.7397(3) 0.0606(11) Uani 1 1 d .
F8 F 0.5621(3) 0.3342(2) 0.7555(2) 0.0562(10) Uani 1 1 d .
F9 F 0.3808(3) 0.35243(18) 0.6519(2) 0.0440(8) Uani 1 1 d .
F10 F 0.4293(3) 0.47157(19) 0.6385(3) 0.0546(10) Uani 1 1 d .
F11 F 0.4375(3) 0.4235(2) 0.7834(2) 0.0505(10) Uani 1 1 d .
F12 F 0.5523(3) 0.38169(17) 0.6108(2) 0.0402(8) Uani 1 1 d .
Sb3 Sb 0.64933(3) 0.060921(18) 0.88119(2) 0.03560(9) Uani 1 1 d .
F13 F 0.6892(4) 0.1262(3) 0.8249(3) 0.0902(17) Uani 1 1 d .
F14 F 0.7384(3) 0.0902(3) 0.9751(3) 0.0813(16) Uani 1 1 d .
F15 F 0.6158(5) -0.0084(3) 0.9368(3) 0.0886(17) Uani 1 1 d .
F16 F 0.5529(4) 0.0325(3) 0.7908(3) 0.0800(15) Uani 1 1 d .
F17 F 0.7505(5) 0.0126(3) 0.8552(4) 0.110(2) Uani 1 1 d .
F18 F 0.5465(3) 0.1098(3) 0.9077(3) 0.0755(14) Uani 1 1 d .
Sb4 Sb 0.07499(2) 0.078860(16) 0.23040(2) 0.02543(7) Uani 1 1 d .
F19 F -0.0113(2) 0.08945(18) 0.12668(18) 0.0401(8) Uani 1 1 d .
F20 F -0.0367(3) 0.0479(2) 0.2657(2) 0.0508(10) Uani 1 1 d .
F21 F 0.1635(3) 0.07079(18) 0.3336(2) 0.0451(8) Uani 1 1 d .
F22 F 0.1851(2) 0.11043(18) 0.1912(2) 0.0405(8) Uani 1 1 d .
F23 F 0.1064(3) -0.00290(16) 0.2025(2) 0.0480(9) Uani 1 1 d .
F24 F 0.0440(3) 0.16222(16) 0.2552(2) 0.0406(8) Uani 1 1 d .
Cl1 Cl 0.5057(3) 0.20333(11) 0.65585(16) 0.0912(8) Uani 1 1 d D
C61 C 0.4894(5) 0.1336(3) 0.5987(4) 0.0450(15) Uani 1 1 d D
C62 C 0.4066(5) 0.1268(3) 0.5347(5) 0.0549(18) Uani 1 1 d D
H62A H 0.3578 0.1602 0.5217 0.066 Uiso 1 1 calc R
C63 C 0.3923(6) 0.0743(4) 0.4897(4) 0.0572(19) Uani 1 1 d D
H63A H 0.3339 0.0701 0.4454 0.069 Uiso 1 1 calc R
C64 C 0.4661(6) 0.0250(4) 0.5095(5) 0.059(2) Uani 1 1 d D
H64A H 0.4583 -0.0124 0.4777 0.070 Uiso 1 1 calc R
C65 C 0.5462(6) 0.0313(4) 0.5727(6) 0.062(2) Uani 1 1 d D
H65A H 0.5943 -0.0023 0.5868 0.075 Uiso 1 1 calc R
C66 C 0.5609(5) 0.0873(4) 0.6190(4) 0.0553(19) Uani 1 1 d D
H66A H 0.6192 0.0923 0.6632 0.066 Uiso 1 1 calc R
Cl2 Cl 0.9434(3) 0.4641(3) 0.0773(4) 0.186(2) Uani 1 1 d D
C67 C 0.8130(8) 0.4856(5) 0.0434(8) 0.104(4) Uani 1 1 d D
C68 C 0.7543(8) 0.5021(4) 0.0935(6) 0.074(3) Uani 1 1 d D
H68A H 0.7806 0.5015 0.1504 0.089 Uiso 1 1 calc R
C69 C 0.6594(10) 0.5191(6) 0.0605(10) 0.139(7) Uani 1 1 d D
H69A H 0.6174 0.5295 0.0959 0.166 Uiso 1 1 calc R
C70 C 0.6132(7) 0.5235(4) -0.0246(9) 0.082(4) Uani 1 1 d D
H70A H 0.5434 0.5353 -0.0458 0.098 Uiso 1 1 calc R
C71 C 0.6733(14) 0.5101(6) -0.0693(6) 0.167(10) Uani 1 1 d D
H71A H 0.6480 0.5130 -0.1262 0.201 Uiso 1 1 calc R
C72 C 0.7812(10) 0.4903(5) -0.0358(7) 0.089(3) Uani 1 1 d D
H72A H 0.8257 0.4814 -0.0698 0.107 Uiso 1 1 calc R

loop_
_atom_site_aniso_label
_atom_site_aniso_U_11
_atom_site_aniso_U_22
_atom_site_aniso_U_33
_atom_site_aniso_U_23
_atom_site_aniso_U_13
_atom_site_aniso_U_12
Re1 0.01893(7) 0.01745(8) 0.02053(9) -0.00195(7) 0.00428(6) -0.00195(7)
P1 0.0204(5) 0.0188(5) 0.0262(6) -0.0016(5) 0.0070(4) -0.0039(5)
P2 0.0220(5) 0.0196(6) 0.0241(6) 0.0027(5) 0.0038(4) -0.0034(4)
P3 0.0247(5) 0.0239(7) 0.0267(6) -0.0054(5) 0.0074(5) -0.0017(5)
P4 0.0180(5) 0.0229(6) 0.0249(6) -0.0038(5) 0.0038(4) -0.0021(4)
P5 0.0272(6) 0.0191(6) 0.0302(7) 0.0022(5) 0.0056(5) -0.0003(5)
P6 0.0216(5) 0.0253(6) 0.0234(6) -0.0021(5) 0.0056(4) -0.0019(5)
C1 0.032(3) 0.033(3) 0.039(3) 0.000(2) 0.015(2) -0.009(2)
C2 0.028(2) 0.028(3) 0.036(3) -0.013(2) 0.006(2) -0.005(2)
C3 0.021(2) 0.028(2) 0.020(2) -0.0008(19) 0.0048(16) -0.0003(18)
C4 0.024(2) 0.027(3) 0.036(3) -0.001(2) 0.0068(19) -0.0036(18)
C5 0.025(2) 0.041(3) 0.033(3) 0.005(2) 0.008(2) 0.003(2)
C6 0.029(2) 0.034(3) 0.028(3) 0.001(2) 0.0049(19) 0.007(2)
C7 0.030(2) 0.027(3) 0.031(3) 0.008(2) 0.004(2) 0.001(2)
C8 0.022(2) 0.020(2) 0.023(2) 0.0015(18) 0.0070(17) -0.0007(16)
C9 0.029(2) 0.025(3) 0.039(3) -0.004(2) 0.005(2) 0.000(2)
C10 0.037(3) 0.030(3) 0.033(3) 0.007(2) 0.012(2) -0.002(2)
C11 0.038(3) 0.025(3) 0.044(3) -0.007(2) 0.012(2) 0.000(2)
C12 0.043(3) 0.048(4) 0.026(3) -0.003(2) 0.003(2) 0.002(3)
C13 0.026(2) 0.025(2) 0.032(2) 0.000(2) 0.0113(18) 0.001(2)
C14 0.034(3) 0.032(3) 0.037(3) -0.001(2) 0.015(2) 0.001(2)
C15 0.038(3) 0.042(3) 0.035(3) 0.001(2) 0.022(2) 0.007(2)
C16 0.027(2) 0.050(4) 0.043(3) 0.011(3) 0.018(2) 0.006(2)
C17 0.025(2) 0.031(3) 0.036(3) 0.001(2) 0.0075(19) -0.0018(19)
C18 0.027(2) 0.024(2) 0.030(2) 0.006(2) 0.0112(18) 0.0044(19)
C19 0.025(2) 0.025(3) 0.041(3) -0.001(2) 0.005(2) -0.0064(19)
C20 0.029(2) 0.038(3) 0.029(3) 0.004(2) 0.005(2) -0.002(2)
C21 0.046(3) 0.021(2) 0.040(3) 0.001(2) 0.007(2) -0.006(2)
C22 0.034(3) 0.027(3) 0.055(4) 0.007(3) 0.012(2) 0.008(2)
C23 0.024(2) 0.029(3) 0.027(3) 0.007(2) 0.0021(18) -0.0041(19)
C24 0.036(3) 0.033(3) 0.044(3) 0.011(3) 0.002(2) -0.003(2)
C25 0.043(3) 0.053(4) 0.038(3) 0.020(3) 0.000(3) -0.008(3)
C26 0.044(3) 0.062(4) 0.026(3) 0.007(3) 0.007(2) -0.007(3)
C27 0.040(3) 0.044(4) 0.026(3) -0.004(2) 0.010(2) -0.006(2)
C28 0.023(2) 0.033(3) 0.023(2) 0.000(2) 0.0022(17) -0.0021(18)
C29 0.038(3) 0.029(3) 0.028(3) -0.006(2) 0.012(2) -0.006(2)
C30 0.026(2) 0.047(3) 0.039(3) -0.008(3) 0.008(2) 0.002(2)
Re2 0.02143(8) 0.02448(9) 0.01877(8) -0.00046(8) 0.00538(6) -0.00556(7)
P7 0.0331(6) 0.0260(7) 0.0221(6) 0.0037(5) 0.0077(5) -0.0036(5)
P8 0.0295(6) 0.0245(6) 0.0240(6) -0.0033(5) 0.0073(5) -0.0045(5)
P9 0.0249(6) 0.0243(6) 0.0311(7) 0.0010(5) 0.0130(5) -0.0006(5)
P10 0.0222(5) 0.0261(6) 0.0218(6) 0.0010(5) 0.0074(4) -0.0029(5)
P11 0.0225(5) 0.0250(6) 0.0240(6) -0.0013(5) 0.0030(5) -0.0045(5)
P12 0.0232(5) 0.0243(7) 0.0289(6) 0.0012(5) 0.0010(5) -0.0019(4)
C31 0.063(4) 0.034(3) 0.036(3) 0.007(3) 0.012(3) 0.013(3)
C32 0.039(3) 0.049(4) 0.033(3) 0.011(3) 0.014(2) -0.006(3)
C33 0.029(2) 0.031(3) 0.021(2) 0.003(2) 0.0070(17) 0.003(2)
C34 0.044(3) 0.042(3) 0.029(3) 0.010(3) 0.012(2) 0.000(3)
C35 0.049(3) 0.063(4) 0.020(3) 0.002(3) 0.011(2) 0.015(3)
C36 0.047(3) 0.059(4) 0.031(3) -0.013(3) 0.011(3) 0.002(3)
C37 0.053(3) 0.044(4) 0.033(3) -0.013(3) 0.012(3) -0.001(3)
C38 0.037(3) 0.036(3) 0.024(3) -0.003(2) 0.005(2) 0.003(2)
C39 0.064(4) 0.027(3) 0.053(4) -0.001(3) 0.010(3) 0.001(3)
C40 0.032(3) 0.056(4) 0.041(3) -0.022(3) 0.013(2) -0.015(3)
C41 0.045(3) 0.037(3) 0.044(3) -0.002(3) 0.025(3) -0.003(3)
C42 0.026(2) 0.030(3) 0.047(3) 0.004(2) 0.008(2) -0.0045(19)
C43 0.027(2) 0.025(2) 0.027(3) 0.001(2) 0.0073(19) 0.0008(19)
C44 0.032(3) 0.040(3) 0.042(3) 0.005(3) 0.016(2) 0.004(2)
C45 0.038(3) 0.033(3) 0.038(3) 0.006(2) 0.004(2) 0.008(2)
C46 0.040(3) 0.028(3) 0.030(3) 0.005(2) 0.000(2) 0.002(2)
C47 0.035(3) 0.033(3) 0.027(3) 0.004(2) 0.011(2) 0.000(2)
C48 0.028(2) 0.021(2) 0.023(2) -0.0019(19) 0.0061(18) -0.0009(18)
C49 0.029(2) 0.037(3) 0.032(3) 0.002(2) 0.012(2) -0.011(2)
C50 0.033(3) 0.044(3) 0.024(3) 0.002(2) 0.011(2) -0.001(2)
C51 0.024(2) 0.036(3) 0.030(3) -0.004(2) 0.0007(19) -0.003(2)
C52 0.044(3) 0.033(3) 0.034(3) -0.004(2) 0.014(2) -0.013(2)
C53 0.027(2) 0.022(2) 0.028(3) 0.004(2) 0.0030(19) 0.0020(18)
C54 0.034(3) 0.029(3) 0.035(3) -0.005(2) 0.002(2) -0.002(2)
C55 0.041(3) 0.030(3) 0.034(3) -0.004(2) 0.002(2) 0.002(2)
C56 0.037(3) 0.030(3) 0.053(4) 0.004(3) 0.006(2) 0.010(2)
C57 0.024(2) 0.033(3) 0.045(3) 0.000(2) 0.003(2) 0.007(2)
C58 0.025(2) 0.028(3) 0.028(3) 0.001(2) -0.0004(19) -0.0030(19)
C59 0.025(2) 0.029(3) 0.036(3) -0.001(2) 0.0089(19) -0.007(2)
C60 0.039(3) 0.054(4) 0.031(3) 0.001(3) -0.001(2) -0.002(3)
Sb1 0.02945(15) 0.02170(16) 0.03356(18) 0.00011(14) 0.00790(13) 0.00291(13)
F1 0.043(2) 0.046(2) 0.128(4) 0.003(2) 0.047(2) 0.0028(17)
F2 0.061(2) 0.056(3) 0.044(2) -0.0080(19) -0.0135(17) 0.002(2)
F3 0.0395(18) 0.0390(19) 0.060(2) -0.0119(17) 0.0231(16) -0.0126(15)
F4 0.075(3) 0.087(3) 0.032(2) 0.022(2) 0.0025(18) 0.015(2)
F5 0.0379(18) 0.0214(16) 0.101(3) -0.0047(18) 0.0244(19) 0.0031(14)
F6 0.062(2) 0.0272(18) 0.057(2) -0.0094(16) 0.0117(18) 0.0011(16)
Sb2 0.02476(14) 0.02778(17) 0.03061(17) -0.00094(14) 0.01114(12) 0.00182(12)
F7 0.0400(19) 0.065(3) 0.078(3) -0.035(2) 0.0172(19) -0.0153(18)
F8 0.060(2) 0.055(2) 0.050(2) 0.0183(19) 0.0070(18) 0.0238(19)
F9 0.0368(17) 0.051(2) 0.046(2) -0.0058(17) 0.0145(15) -0.0146(16)
F10 0.060(2) 0.039(2) 0.066(3) 0.0142(19) 0.0178(19) 0.0184(18)
F11 0.0432(19) 0.075(3) 0.0386(19) -0.0141(19) 0.0208(15) 0.0020(18)
F12 0.0431(18) 0.045(2) 0.0397(19) -0.0092(16) 0.0243(15) -0.0036(15)
Sb3 0.0461(2) 0.02717(19) 0.0324(2) 0.00310(15) 0.00744(16) -0.00202(15)
F13 0.101(4) 0.071(4) 0.099(4) 0.030(3) 0.025(3) -0.029(3)
F14 0.055(2) 0.119(5) 0.059(3) -0.028(3) -0.007(2) 0.001(3)
F15 0.114(4) 0.064(3) 0.091(4) 0.039(3) 0.033(3) -0.005(3)
F16 0.089(3) 0.083(4) 0.056(3) -0.019(3) -0.005(2) -0.010(3)
F17 0.121(5) 0.097(5) 0.128(5) -0.007(4) 0.060(4) 0.046(4)
F18 0.048(2) 0.086(4) 0.090(3) -0.030(3) 0.011(2) 0.013(2)
Sb4 0.02504(14) 0.02493(16) 0.02541(16) 0.00071(13) 0.00452(12) -0.00031(12)
F19 0.0314(15) 0.059(2) 0.0263(16) 0.0036(15) 0.0005(12) -0.0001(15)
F20 0.050(2) 0.059(3) 0.051(2) 0.0072(18) 0.0270(17) -0.0181(18)
F21 0.0504(19) 0.044(2) 0.0329(18) 0.0064(16) -0.0047(14) -0.0009(16)
F22 0.0311(16) 0.048(2) 0.046(2) -0.0042(16) 0.0168(14) -0.0088(15)
F23 0.057(2) 0.0243(17) 0.057(2) -0.0061(16) 0.0035(18) 0.0058(15)
F24 0.0486(19) 0.0312(18) 0.0418(19) -0.0038(14) 0.0110(15) 0.0072(14)
Cl1 0.153(2) 0.0560(13) 0.0836(16) -0.0260(12) 0.0659(17) -0.0294(14)
C61 0.064(4) 0.040(4) 0.037(3) -0.004(3) 0.025(3) -0.005(3)
C62 0.053(4) 0.034(4) 0.080(5) 0.022(4) 0.020(4) 0.013(3)
C63 0.055(4) 0.066(5) 0.043(4) 0.009(4) -0.002(3) -0.014(4)
C64 0.080(5) 0.052(5) 0.055(4) -0.013(4) 0.038(4) -0.025(4)
C65 0.060(4) 0.041(4) 0.100(7) 0.028(4) 0.043(5) 0.018(3)
C66 0.052(4) 0.068(5) 0.040(4) 0.014(3) 0.002(3) -0.019(4)
Cl2 0.111(3) 0.151(4) 0.285(7) -0.042(4) 0.031(3) 0.015(3)
C67 0.089(8) 0.061(6) 0.146(12) -0.012(7) -0.004(8) -0.013(5)
C68 0.116(8) 0.045(4) 0.080(6) -0.017(4) 0.059(6) -0.032(5)
C69 0.117(11) 0.074(8) 0.26(2) -0.031(11) 0.120(14) -0.014(8)
C70 0.060(5) 0.023(3) 0.141(11) -0.008(5) -0.017(6) 0.007(3)
C71 0.33(3) 0.096(11) 0.042(6) 0.021(6) -0.028(10) -0.112(14)
C72 0.149(10) 0.062(6) 0.072(7) -0.029(5) 0.058(7) -0.019(6)

loop_
_atom_type_symbol
_atom_type_description
_atom_type_scat_dispersion_real
_atom_type_scat_dispersion_imag
_atom_type_scat_source
C C 0.0033 0.0016 'International Tables Vol C Tables 4.2.6.8 and 6.1.1.4'
H H 0.0000 0.0000 'International Tables Vol C Tables 4.2.6.8 and 6.1.1.4'
F F 0.0171 0.0103 'International Tables Vol C Tables 4.2.6.8 and 6.1.1.4'
P P 0.1023 0.0942 'International Tables Vol C Tables 4.2.6.8 and 6.1.1.4'
Cl Cl 0.1484 0.1585 'International Tables Vol C Tables 4.2.6.8 and 6.1.1.4'
Sb Sb -0.5866 1.5461 'International Tables Vol C Tables 4.2.6.8 and 6.1.1.4'
Re Re -1.0185 7.2310 'International Tables Vol C Tables 4.2.6.8 and 6.1.1.4'

loop_
_geom_angle_atom_site_label_1
_geom_angle_atom_site_label_2
_geom_angle_atom_site_label_3
_geom_angle
P5 Re1 P4 91.36(4)
P5 Re1 P6 81.81(5)
P4 Re1 P6 92.39(4)
P5 Re1 P1 94.37(4)
P4 Re1 P1 172.05(4)
P6 Re1 P1 93.87(4)
P5 Re1 P3 91.03(5)
P4 Re1 P3 82.12(4)
P6 Re1 P3 170.90(4)
P1 Re1 P3 92.26(4)
P5 Re1 P2 171.39(5)
P4 Re1 P2 93.38(4)
P6 Re1 P2 90.81(4)
P1 Re1 P2 81.64(4)
P3 Re1 P2 96.72(4)
C2 P1 C1 99.8(3)
C2 P1 C3 100.7(2)
C1 P1 C3 102.4(2)
C2 P1 Re1 119.24(17)
C1 P1 Re1 121.49(18)
C3 P1 Re1 110.20(16)
C8 P2 C9 100.6(2)
C8 P2 C10 102.1(2)
C9 P2 C10 100.3(3)
C8 P2 Re1 109.84(16)
C9 P2 Re1 119.98(18)
C10 P2 Re1 120.92(19)
C13 P3 C11 99.9(3)
C13 P3 C12 103.6(3)
C11 P3 C12 99.3(3)
C13 P3 Re1 109.66(17)
C11 P3 Re1 120.0(2)
C12 P3 Re1 121.4(2)
C18 P4 C19 101.8(3)
C18 P4 C20 103.2(2)
C19 P4 C20 99.3(2)
C18 P4 Re1 109.06(17)
C19 P4 Re1 120.17(17)
C20 P4 Re1 120.67(18)
C21 P5 C22 99.6(3)
C21 P5 C23 100.9(3)
C22 P5 C23 103.5(3)
C21 P5 Re1 118.85(19)
C22 P5 Re1 120.8(2)
C23 P5 Re1 110.41(18)
C29 P6 C28 100.9(2)
C29 P6 C30 100.2(3)
C28 P6 C30 103.3(3)
C29 P6 Re1 118.42(18)
C28 P6 Re1 109.84(17)
C30 P6 Re1 121.36(19)
P1 C1 H1A 109.5
P1 C1 H1B 109.5
H1A C1 H1B 109.5
P1 C1 H1C 109.5
H1A C1 H1C 109.5
H1B C1 H1C 109.5
P1 C2 H2A 109.5
P1 C2 H2B 109.5
H2A C2 H2B 109.5
P1 C2 H2C 109.5
H2A C2 H2C 109.5
H2B C2 H2C 109.5
C4 C3 C8 119.8(4)
C4 C3 P1 121.4(4)
C8 C3 P1 118.7(3)
C5 C4 C3 120.3(5)
C5 C4 H4A 119.8
C3 C4 H4A 119.8
C4 C5 C6 120.1(5)
C4 C5 H5A 120.0
C6 C5 H5A 120.0
C5 C6 C7 119.8(5)
C5 C6 H6A 120.1
C7 C6 H6A 120.1
C8 C7 C6 120.7(5)
C8 C7 H7A 119.7
C6 C7 H7A 119.7
C7 C8 C3 119.3(4)
C7 C8 P2 121.2(4)
C3 C8 P2 119.5(4)
P2 C9 H9A 109.5
P2 C9 H9B 109.5
H9A C9 H9B 109.5
P2 C9 H9C 109.5
H9A C9 H9C 109.5
H9B C9 H9C 109.5
P2 C10 H10A 109.5
P2 C10 H10B 109.5
H10A C10 H10B 109.5
P2 C10 H10C 109.5
H10A C10 H10C 109.5
H10B C10 H10C 109.5
P3 C11 H11A 109.5
P3 C11 H11B 109.5
H11A C11 H11B 109.5
P3 C11 H11C 109.5
H11A C11 H11C 109.5
H11B C11 H11C 109.5
P3 C12 H12A 109.5
P3 C12 H12B 109.5
H12A C12 H12B 109.5
P3 C12 H12C 109.5
H12A C12 H12C 109.5
H12B C12 H12C 109.5
C14 C13 C18 120.3(4)
C14 C13 P3 121.3(4)
C18 C13 P3 118.4(4)
C13 C14 C15 119.9(5)
C13 C14 H14A 120.1
C15 C14 H14A 120.1
C16 C15 C14 120.1(5)
C16 C15 H15A 119.9
C14 C15 H15A 119.9
C15 C16 C17 120.0(5)
C15 C16 H16A 120.0
C17 C16 H16A 120.0
C16 C17 C18 120.5(5)
C16 C17 H17A 119.8
C18 C17 H17A 119.8
C17 C18 C13 119.1(5)
C17 C18 P4 120.6(4)
C13 C18 P4 120.2(3)
P4 C19 H19A 109.5
P4 C19 H19B 109.5
H19A C19 H19B 109.5
P4 C19 H19C 109.5
H19A C19 H19C 109.5
H19B C19 H19C 109.5
P4 C20 H20A 109.5
P4 C20 H20B 109.5
H20A C20 H20B 109.5
P4 C20 H20C 109.5
H20A C20 H20C 109.5
H20B C20 H20C 109.5
P5 C21 H21A 109.5
P5 C21 H21B 109.5
H21A C21 H21B 109.5
P5 C21 H21C 109.5
H21A C21 H21C 109.5
H21B C21 H21C 109.5
P5 C22 H22A 109.5
P5 C22 H22B 109.5
H22A C22 H22B 109.5
P5 C22 H22C 109.5
H22A C22 H22C 109.5
H22B C22 H22C 109.5
C24 C23 C28 119.8(5)
C24 C23 P5 122.0(5)
C28 C23 P5 118.1(4)
C25 C24 C23 120.0(6)
C25 C24 H24A 120.0
C23 C24 H24A 120.0
C24 C25 C26 120.1(6)
C24 C25 H25A 120.0
C26 C25 H25A 120.0
C27 C26 C25 120.7(6)
C27 C26 H26A 119.6
C25 C26 H26A 119.6
C26 C27 C28 120.2(6)
C26 C27 H27A 119.9
C28 C27 H27A 119.9
C23 C28 C27 119.2(5)
C23 C28 P6 119.7(4)
C27 C28 P6 121.1(4)
P6 C29 H29A 109.5
P6 C29 H29B 109.5
H29A C29 H29B 109.5
P6 C29 H29C 109.5
H29A C29 H29C 109.5
H29B C29 H29C 109.5
P6 C30 H30A 109.5
P6 C30 H30B 109.5
H30A C30 H30B 109.5
P6 C30 H30C 109.5
H30A C30 H30C 109.5
H30B C30 H30C 109.5
P11 Re2 P9 89.51(4)
P11 Re2 P7 94.10(5)
P9 Re2 P7 90.78(5)
P11 Re2 P8 173.36(4)
P9 Re2 P8 95.82(5)
P7 Re2 P8 81.90(5)
P11 Re2 P10 92.48(4)
P9 Re2 P10 82.20(4)
P7 Re2 P10 170.34(5)
P8 Re2 P10 92.17(4)
P11 Re2 P12 81.86(4)
P9 Re2 P12 167.90(5)
P7 Re2 P12 98.26(5)
P8 Re2 P12 93.43(4)
P10 Re2 P12 89.67(4)
C33 P7 C32 101.9(3)
C33 P7 C31 102.7(3)
C32 P7 C31 98.7(3)
C33 P7 Re2 109.53(17)
C32 P7 Re2 120.90(19)
C31 P7 Re2 120.3(2)
C40 P8 C38 101.4(3)
C40 P8 C39 98.8(3)
C38 P8 C39 103.1(3)
C40 P8 Re2 120.0(2)
C38 P8 Re2 109.87(19)
C39 P8 Re2 120.8(2)
C42 P9 C43 102.0(2)
C42 P9 C41 98.9(3)
C43 P9 C41 103.1(3)
C42 P9 Re2 121.48(18)
C43 P9 Re2 109.45(16)
C41 P9 Re2 119.2(2)
C50 P10 C49 99.9(3)
C50 P10 C48 103.3(2)
C49 P10 C48 100.8(2)
C50 P10 Re2 120.1(2)
C49 P10 Re2 120.26(18)
C48 P10 Re2 109.67(16)
C52 P11 C53 101.4(3)
C52 P11 C51 100.2(3)
C53 P11 C51 102.8(2)
C52 P11 Re2 120.38(19)
C53 P11 Re2 109.89(17)
C51 P11 Re2 119.48(19)
C59 P12 C58 101.5(3)
C59 P12 C60 97.8(3)
C58 P12 C60 103.5(3)
C59 P12 Re2 120.34(19)
C58 P12 Re2 109.48(16)
C60 P12 Re2 121.4(2)
P7 C31 H31A 109.5
P7 C31 H31B 109.5
H31A C31 H31B 109.5
P7 C31 H31C 109.5
H31A C31 H31C 109.5
H31B C31 H31C 109.5
P7 C32 H32A 109.5
P7 C32 H32B 109.5
H32A C32 H32B 109.5
P7 C32 H32C 109.5
H32A C32 H32C 109.5
H32B C32 H32C 109.5
C38 C33 C34 119.1(5)
C38 C33 P7 119.5(4)
C34 C33 P7 121.4(4)
C35 C34 C33 120.6(6)
C35 C34 H34A 119.7
C33 C34 H34A 119.7
C36 C35 C34 120.6(6)
C36 C35 H35A 119.7
C34 C35 H35A 119.7
C35 C36 C37 119.5(6)
C35 C36 H36A 120.2
C37 C36 H36A 120.2
C38 C37 C36 120.7(6)
C38 C37 H37A 119.6
C36 C37 H37A 119.6
C33 C38 C37 119.3(5)
C33 C38 P8 119.1(4)
C37 C38 P8 121.6(5)
P8 C39 H39A 109.5
P8 C39 H39B 109.5
H39A C39 H39B 109.5
P8 C39 H39C 109.5
H39A C39 H39C 109.5
H39B C39 H39C 109.5
P8 C40 H40A 109.5
P8 C40 H40B 109.5
H40A C40 H40B 109.5
P8 C40 H40C 109.5
H40A C40 H40C 109.5
H40B C40 H40C 109.5
P9 C41 H41A 109.5
P9 C41 H41B 109.5
H41A C41 H41B 109.5
P9 C41 H41C 109.5
H41A C41 H41C 109.5
H41B C41 H41C 109.5
P9 C42 H42A 109.5
P9 C42 H42B 109.5
H42A C42 H42B 109.5
P9 C42 H42C 109.5
H42A C42 H42C 109.5
H42B C42 H42C 109.5
C44 C43 C48 119.5(5)
C44 C43 P9 120.7(4)
C48 C43 P9 119.8(4)
C43 C44 C45 120.6(5)
C43 C44 H44A 119.7
C45 C44 H44A 119.7
C46 C45 C44 119.3(5)
C46 C45 H45A 120.3
C44 C45 H45A 120.3
C45 C46 C47 120.6(5)
C45 C46 H46A 119.7
C47 C46 H46A 119.7
C46 C47 C48 120.4(5)
C46 C47 H47A 119.8
C48 C47 H47A 119.8
C47 C48 C43 119.6(5)
C47 C48 P10 121.5(4)
C43 C48 P10 118.8(4)
P10 C49 H49A 109.5
P10 C49 H49B 109.5
H49A C49 H49B 109.5
P10 C49 H49C 109.5
H49A C49 H49C 109.5
H49B C49 H49C 109.5
P10 C50 H50A 109.5
P10 C50 H50B 109.5
H50A C50 H50B 109.5
P10 C50 H50C 109.5
H50A C50 H50C 109.5
H50B C50 H50C 109.5
P11 C51 H51A 109.5
P11 C51 H51B 109.5
H51A C51 H51B 109.5
P11 C51 H51C 109.5
H51A C51 H51C 109.5
H51B C51 H51C 109.5
P11 C52 H52A 109.5
P11 C52 H52B 109.5
H52A C52 H52B 109.5
P11 C52 H52C 109.5
H52A C52 H52C 109.5
H52B C52 H52C 109.5
C54 C53 C58 119.3(5)
C54 C53 P11 121.6(4)
C58 C53 P11 119.1(4)
C55 C54 C53 120.6(5)
C55 C54 H54A 119.7
C53 C54 H54A 119.7
C56 C55 C54 120.6(5)
C56 C55 H55A 119.7
C54 C55 H55A 119.7
C55 C56 C57 119.9(5)
C55 C56 H56A 120.1
C57 C56 H56A 120.1
C56 C57 C58 120.1(5)
C56 C57 H57A 120.0
C58 C57 H57A 120.0
C57 C58 C53 119.4(5)
C57 C58 P12 121.3(4)
C53 C58 P12 119.2(4)
P12 C59 H59A 109.5
P12 C59 H59B 109.5
H59A C59 H59B 109.5
P12 C59 H59C 109.5
H59A C59 H59C 109.5
H59B C59 H59C 109.5
P12 C60 H60A 109.5
P12 C60 H60B 109.5
H60A C60 H60B 109.5
P12 C60 H60C 109.5
H60A C60 H60C 109.5
H60B C60 H60C 109.5
F4 Sb1 F1 91.6(2)
F4 Sb1 F6 90.9(2)
F1 Sb1 F6 91.08(18)
F4 Sb1 F2 176.7(2)
F1 Sb1 F2 91.6(2)
F6 Sb1 F2 90.15(18)
F4 Sb1 F5 89.9(2)
F1 Sb1 F5 91.35(17)
F6 Sb1 F5 177.42(18)
F2 Sb1 F5 88.89(19)
F4 Sb1 F3 88.29(19)
F1 Sb1 F3 179.8(2)
F6 Sb1 F3 88.85(17)
F2 Sb1 F3 88.57(18)
F5 Sb1 F3 88.73(16)
F10 Sb2 F7 89.9(2)
F10 Sb2 F8 179.55(19)
F7 Sb2 F8 89.9(2)
F10 Sb2 F9 89.64(18)
F7 Sb2 F9 178.78(18)
F8 Sb2 F9 90.56(19)
F10 Sb2 F11 90.81(18)
F7 Sb2 F11 91.05(17)
F8 Sb2 F11 89.59(18)
F9 Sb2 F11 90.07(16)
F10 Sb2 F12 89.86(17)
F7 Sb2 F12 89.44(16)
F8 Sb2 F12 89.73(17)
F9 Sb2 F12 89.45(15)
F11 Sb2 F12 179.16(18)
F13 Sb3 F17 87.8(3)
F13 Sb3 F16 92.2(3)
F17 Sb3 F16 91.3(3)
F13 Sb3 F14 89.7(3)
F17 Sb3 F14 92.3(3)
F16 Sb3 F14 176.0(2)
F13 Sb3 F15 176.3(3)
F17 Sb3 F15 88.5(3)
F16 Sb3 F15 88.0(3)
F14 Sb3 F15 90.3(3)
F13 Sb3 F18 92.3(3)
F17 Sb3 F18 179.9(3)
F16 Sb3 F18 88.6(2)
F14 Sb3 F18 87.8(2)
F15 Sb3 F18 91.4(3)
F20 Sb4 F23 90.42(18)
F20 Sb4 F21 92.03(17)
F23 Sb4 F21 91.51(16)
F20 Sb4 F19 89.50(16)
F23 Sb4 F19 89.64(16)
F21 Sb4 F19 178.08(16)
F20 Sb4 F24 90.94(17)
F23 Sb4 F24 178.06(17)
F21 Sb4 F24 89.82(16)
F19 Sb4 F24 88.99(16)
F20 Sb4 F22 178.10(16)
F23 Sb4 F22 89.47(17)
F21 Sb4 F22 89.87(16)
F19 Sb4 F22 88.61(15)
F24 Sb4 F22 89.12(16)
C66 C61 C62 121.0(6)
C66 C61 Cl1 118.9(5)
C62 C61 Cl1 120.1(6)
C63 C62 C61 121.5(6)
C63 C62 H62A 119.2
C61 C62 H62A 119.2
C62 C63 C64 118.7(6)
C62 C63 H63A 120.6
C64 C63 H63A 120.6
C65 C64 C63 119.7(7)
C65 C64 H64A 120.1
C63 C64 H64A 120.1
C64 C65 C66 120.9(7)
C64 C65 H65A 119.5
C66 C65 H65A 119.5
C61 C66 C65 118.1(6)
C61 C66 H66A 120.9
C65 C66 H66A 120.9
C72 C67 C68 122.8(10)
C72 C67 Cl2 113.6(10)
C68 C67 Cl2 123.2(10)
C69 C68 C67 117.1(10)
C69 C68 H68A 121.4
C67 C68 H68A 121.4
C68 C69 C70 125.8(10)
C68 C69 H69A 117.1
C70 C69 H69A 117.1
C71 C70 C69 114.5(10)
C71 C70 H70A 122.7
C69 C70 H70A 122.7
C70 C71 C72 122.3(9)
C70 C71 H71A 118.9
C72 C71 H71A 118.9
C67 C72 C71 117.2(9)
C67 C72 H72A 121.4
C71 C72 H72A 121.4

loop_
_geom_bond_atom_site_label_1
_geom_bond_atom_site_label_2
_geom_bond_distance
Re1 P5 2.4192(13)
Re1 P4 2.4196(11)
Re1 P6 2.4222(13)
Re1 P1 2.4253(11)
Re1 P3 2.4276(13)
Re1 P2 2.4335(12)
P1 C2 1.820(5)
P1 C1 1.827(5)
P1 C3 1.830(5)
P2 C8 1.823(5)
P2 C9 1.833(5)
P2 C10 1.842(5)
P3 C13 1.826(5)
P3 C11 1.837(6)
P3 C12 1.840(5)
P4 C18 1.822(5)
P4 C19 1.828(5)
P4 C20 1.847(5)
P5 C21 1.812(5)
P5 C22 1.835(5)
P5 C23 1.836(6)
P6 C29 1.822(5)
P6 C28 1.829(5)
P6 C30 1.834(5)
C1 H1A 0.9800
C1 H1B 0.9800
C1 H1C 0.9800
C2 H2A 0.9800
C2 H2B 0.9800
C2 H2C 0.9800
C3 C4 1.396(6)
C3 C8 1.398(7)
C4 C5 1.385(8)
C4 H4A 0.9500
C5 C6 1.386(8)
C5 H5A 0.9500
C6 C7 1.392(7)
C6 H6A 0.9500
C7 C8 1.390(7)
C7 H7A 0.9500
C9 H9A 0.9800
C9 H9B 0.9800
C9 H9C 0.9800
C10 H10A 0.9800
C10 H10B 0.9800
C10 H10C 0.9800
C11 H11A 0.9800
C11 H11B 0.9800
C11 H11C 0.9800
C12 H12A 0.9800
C12 H12B 0.9800
C12 H12C 0.9800
C13 C14 1.391(7)
C13 C18 1.397(7)
C14 C15 1.392(8)
C14 H14A 0.9500
C15 C16 1.385(9)
C15 H15A 0.9500
C16 C17 1.388(8)
C16 H16A 0.9500
C17 C18 1.395(7)
C17 H17A 0.9500
C19 H19A 0.9800
C19 H19B 0.9800
C19 H19C 0.9800
C20 H20A 0.9800
C20 H20B 0.9800
C20 H20C 0.9800
C21 H21A 0.9800
C21 H21B 0.9800
C21 H21C 0.9800
C22 H22A 0.9800
C22 H22B 0.9800
C22 H22C 0.9800
C23 C24 1.395(8)
C23 C28 1.396(8)
C24 C25 1.386(9)
C24 H24A 0.9500
C25 C26 1.393(11)
C25 H25A 0.9500
C26 C27 1.357(9)
C26 H26A 0.9500
C27 C28 1.418(7)
C27 H27A 0.9500
C29 H29A 0.9800
C29 H29B 0.9800
C29 H29C 0.9800
C30 H30A 0.9800
C30 H30B 0.9800
C30 H30C 0.9800
Re2 P11 2.4198(13)
Re2 P9 2.4215(13)
Re2 P7 2.4233(13)
Re2 P8 2.4257(13)
Re2 P10 2.4263(13)
Re2 P12 2.4346(13)
P7 C33 1.832(5)
P7 C32 1.833(6)
P7 C31 1.846(6)
P8 C40 1.824(6)
P8 C38 1.824(6)
P8 C39 1.825(7)
P9 C42 1.828(5)
P9 C43 1.828(5)
P9 C41 1.842(6)
P10 C50 1.826(6)
P10 C49 1.827(5)
P10 C48 1.831(5)
P11 C52 1.820(6)
P11 C53 1.829(5)
P11 C51 1.839(5)
P12 C59 1.822(5)
P12 C58 1.826(6)
P12 C60 1.854(6)
C31 H31A 0.9800
C31 H31B 0.9800
C31 H31C 0.9800
C32 H32A 0.9800
C32 H32B 0.9800
C32 H32C 0.9800
C33 C38 1.389(8)
C33 C34 1.398(7)
C34 C35 1.380(9)
C34 H34A 0.9500
C35 C36 1.358(10)
C35 H35A 0.9500
C36 C37 1.398(9)
C36 H36A 0.9500
C37 C38 1.390(8)
C37 H37A 0.9500
C39 H39A 0.9800
C39 H39B 0.9800
C39 H39C 0.9800
C40 H40A 0.9800
C40 H40B 0.9800
C40 H40C 0.9800
C41 H41A 0.9800
C41 H41B 0.9800
C41 H41C 0.9800
C42 H42A 0.9800
C42 H42B 0.9800
C42 H42C 0.9800
C43 C44 1.384(7)
C43 C48 1.395(7)
C44 C45 1.395(8)
C44 H44A 0.9500
C45 C46 1.377(9)
C45 H45A 0.9500
C46 C47 1.380(7)
C46 H46A 0.9500
C47 C48 1.389(7)
C47 H47A 0.9500
C49 H49A 0.9800
C49 H49B 0.9800
C49 H49C 0.9800
C50 H50A 0.9800
C50 H50B 0.9800
C50 H50C 0.9800
C51 H51A 0.9800
C51 H51B 0.9800
C51 H51C 0.9800
C52 H52A 0.9800
C52 H52B 0.9800
C52 H52C 0.9800
C53 C54 1.385(8)
C53 C58 1.400(7)
C54 C55 1.384(8)
C54 H54A 0.9500
C55 C56 1.364(8)
C55 H55A 0.9500
C56 C57 1.395(9)
C56 H56A 0.9500
C57 C58 1.397(7)
C57 H57A 0.9500
C59 H59A 0.9800
C59 H59B 0.9800
C59 H59C 0.9800
C60 H60A 0.9800
C60 H60B 0.9800
C60 H60C 0.9800
Sb1 F4 1.852(4)
Sb1 F1 1.864(4)
Sb1 F6 1.870(4)
Sb1 F2 1.871(4)
Sb1 F5 1.875(3)
Sb1 F3 1.876(3)
Sb2 F10 1.851(4)
Sb2 F7 1.866(4)
Sb2 F8 1.868(4)
Sb2 F9 1.872(3)
Sb2 F11 1.878(3)
Sb2 F12 1.879(3)
Sb3 F13 1.836(5)
Sb3 F17 1.838(5)
Sb3 F16 1.853(4)
Sb3 F14 1.855(4)
Sb3 F15 1.861(5)
Sb3 F18 1.866(4)
Sb4 F20 1.866(3)
Sb4 F23 1.868(3)
Sb4 F21 1.874(3)
Sb4 F19 1.876(3)
Sb4 F24 1.882(3)
Sb4 F22 1.888(3)
Cl1 C61 1.751(7)
C61 C66 1.354(10)
C61 C62 1.360(9)
C62 C63 1.337(10)
C62 H62A 0.9500
C63 C64 1.419(11)
C63 H63A 0.9500
C64 C65 1.328(11)
C64 H64A 0.9500
C65 C66 1.410(11)
C65 H65A 0.9500
C66 H66A 0.9500
Cl2 C67 1.759(11)
C67 C72 1.319(13)
C67 C68 1.345(13)
C68 C69 1.308(14)
C68 H68A 0.9500
C69 C70 1.437(15)
C69 H69A 0.9500
C70 C71 1.272(15)
C70 H70A 0.9500
C71 C72 1.478(16)
C71 H71A 0.9500
C72 H72A 0.9500
